data_4303477
loop_
_publ_author_name
'Christopher S. Mullins'
'Craig A. Grapperhaus'
'Brian C. Frye'
'Larry H. Wood'
'Amy J. Hay'
'Robert M. Buchanan'
'Mark S. Mashuta'

_publ_section_title
;
Synthesis and Sulfur Oxygenation of a (N3S)Ni Complex Related to
Nickel-Containing Superoxide Dismutase
;
_journal_name_full 'Inorganic Chemistry'
_journal_page_first 9974
_journal_page_last 9976
_journal_paper_doi 10.1021/ic901246w
_journal_volume 48
_journal_year 2009
_chemical_absolute_configuration ad
_chemical_formula_moiety 'C11 H18 N4 Ni O3 S'
_chemical_formula_sum 'C11 H18 N4 Ni O3 S'
_chemical_formula_weight 345.06
_chemical_name_common
; 
 (N-{2-[(2-sulfinyl-2-methylpropyl)amino]ethyl}-1-
 methylimidazole-2-carboxamido)nickel(II)
;
_chemical_name_systematic
; 
 (N-{2-[(2-sulfinyl-2-methylpropyl)amino]ethyl}-1-
 methylimidazole-2-carboxamido)nickel(II)
;
_space_group_IT_number 19
_symmetry_cell_setting orthorhombic
_symmetry_space_group_name_Hall 'P 2ac 2ab'
_symmetry_space_group_name_H-M 'P 21 21 21'
_atom_sites_solution_hydrogens geom
_atom_sites_solution_primary direct
_atom_sites_solution_secondary difmap
_audit_creation_date 'Feb 11, 2005'
_audit_creation_method SHELXL-97
_audit_update_record
;
  Feb_25_2005 text and data added by Mark S. Mashuta
  April_12_2005 text and data added by Mark S. Mashuta
  April_4_2006 text and data added by Mark S. Mashuta
;
_cell_angle_alpha 90.00
_cell_angle_beta 90.00
_cell_angle_gamma 90.00
_cell_formula_units_Z 4
_cell_length_a 6.0103(9)
_cell_length_b 10.1562(15)
_cell_length_c 23.342(4)
_cell_measurement_reflns_used 8846
_cell_measurement_temperature 100(2)
_cell_measurement_theta_max 28.27
_cell_measurement_theta_min 2.65
_cell_volume 1424.8(4)
_computing_cell_refinement 'SAINT 6.36 (Bruker, 2002)'
_computing_data_collection 'SMART 5.628 (Bruker, 2002)'
_computing_data_reduction 'SAINT 6.36 (Bruker, 2002)'
_computing_molecular_graphics 'SHELXTL 6.12 (Bruker, 2001)'
_computing_publication_material 'SHELXTL 6.12 (Bruker, 2001)'
_computing_structure_refinement 'SHELXL-97 (Sheldrick, 1997)'
_computing_structure_solution 'SHELXS-90 (Sheldrick, 1990)'
_diffrn_ambient_temperature 100(2)
_diffrn_measured_fraction_theta_full 0.971
_diffrn_measured_fraction_theta_max 0.971
_diffrn_measurement_device_type 'SMART APEX CCD'
_diffrn_measurement_method '\w scans'
_diffrn_radiation_monochromator graphite
_diffrn_radiation_source 'normal-focus sealed tube'
_diffrn_radiation_type MoK\a
_diffrn_radiation_wavelength 0.71073
_diffrn_reflns_av_R_equivalents 0.0347
_diffrn_reflns_av_sigmaI/netI 0.0395
_diffrn_reflns_limit_h_max 7
_diffrn_reflns_limit_h_min -8
_diffrn_reflns_limit_k_max 13
_diffrn_reflns_limit_k_min -13
_diffrn_reflns_limit_l_max 30
_diffrn_reflns_limit_l_min -31
_diffrn_reflns_number 12444
_diffrn_reflns_theta_full 28.37
_diffrn_reflns_theta_max 28.37
_diffrn_reflns_theta_min 2.19
_diffrn_standards_decay_% <0.1
_diffrn_standards_interval_count 0
_diffrn_standards_interval_time 0
_diffrn_standards_number 0
_exptl_absorpt_coefficient_mu 1.520
_exptl_absorpt_correction_T_max 0.960
_exptl_absorpt_correction_T_min 0.695
_exptl_absorpt_correction_type multi-scan
_exptl_absorpt_process_details
;
SADABS; Sheldrick, (1996).
;
_exptl_crystal_colour yellow
_exptl_crystal_density_diffrn 1.609
_exptl_crystal_density_meas ?
_exptl_crystal_density_method .
_exptl_crystal_description plate
_exptl_crystal_F_000 720
_exptl_crystal_size_max 0.21
_exptl_crystal_size_mid 0.21
_exptl_crystal_size_min 0.03
_refine_diff_density_max 0.858
_refine_diff_density_min -0.392
_refine_diff_density_rms 0.096
_refine_ls_abs_structure_details 'Flack H D (1983), Acta Cryst. A39, 876-881'
_refine_ls_abs_structure_Flack 0.05(2)
_refine_ls_goodness_of_fit_ref 1.052
_refine_ls_hydrogen_treatment mixed
_refine_ls_matrix_type full
_refine_ls_number_parameters 188
_refine_ls_number_reflns 3371
_refine_ls_number_restraints 0
_refine_ls_restrained_S_all 1.052
_refine_ls_R_factor_all 0.0459
_refine_ls_R_factor_gt 0.0412
_refine_ls_shift/su_max 0.001
_refine_ls_shift/su_mean 0.000
_refine_ls_structure_factor_coef Fsqd
_refine_ls_weighting_details 'calc w=1/[\s^2^(Fo^2^)+(0.0446P)^2^+1.8953P] where P=(Fo^2^+2Fc^2^)/3'
_refine_ls_weighting_scheme calc
_refine_ls_wR_factor_gt 0.0962
_refine_ls_wR_factor_ref 0.0977
_reflns_number_gt 3086
_reflns_number_total 3371
_reflns_threshold_expression >2sigma(I)
_cod_data_source_file ic901246w_si_002_2.cif
_cod_data_source_block cag115_2
_cod_original_sg_symbol_Hall 'P 2ac 2ab  '
_cod_database_code 4303477

loop_
_symmetry_equiv_pos_as_xyz
'x, y, z'
'-x+1/2, -y, z+1/2'
'-x, y+1/2, -z+1/2'
'x+1/2, -y+1/2, -z'

loop_
_atom_site_label
_atom_site_type_symbol
_atom_site_fract_x
_atom_site_fract_y
_atom_site_fract_z
_atom_site_U_iso_or_equiv
_atom_site_adp_type
_atom_site_occupancy
_atom_site_symmetry_multiplicity
_atom_site_calc_flag
_atom_site_refinement_flags
_atom_site_disorder_assembly
_atom_site_disorder_group
C1 C 0.9153(6) 0.4583(3) 1.03945(14) 0.0187(7) Uani 1 1 d . . .
Ni1 Ni 0.85946(6) 0.50621(4) 0.928109(17) 0.01681(11) Uani 1 1 d . . .
S1 S 1.05415(15) 0.44391(9) 0.85783(4) 0.0242(2) Uani 1 1 d . . .
N1 N 1.0089(5) 0.4265(3) 0.98963(12) 0.0192(6) Uani 1 1 d . . .
O2 O 1.2654(4) 0.5197(3) 0.85534(13) 0.0420(8) Uani 1 1 d . . .
C9 C 0.8915(5) 0.5112(4) 0.79672(14) 0.0227(7) Uani 1 1 d . . .
N3 N 0.6781(5) 0.5768(3) 0.98492(13) 0.0205(6) Uani 1 1 d . . .
N4 N 0.6867(5) 0.6079(3) 0.87692(13) 0.0201(6) Uani 1 1 d . . .
H4N H 0.585(7) 0.567(4) 0.8695(15) 0.012(10) Uiso 1 1 d . . .
N2 N 1.0338(5) 0.4063(3) 1.08289(12) 0.0218(6) Uani 1 1 d . . .
C5 C 0.7178(6) 0.5481(3) 1.03889(15) 0.0202(7) Uani 1 1 d . . .
C2 C 1.1933(6) 0.3526(3) 1.00193(16) 0.0227(7) Uani 1 1 d . . .
H2 H 1.2928 0.3165 0.9745 0.027 Uiso 1 1 calc R . .
C7 C 0.6048(6) 0.7260(3) 0.90943(16) 0.0259(8) Uani 1 1 d . . .
H7A H 0.4841 0.7703 0.8880 0.031 Uiso 1 1 calc R . .
H7B H 0.7274 0.7896 0.9154 0.031 Uiso 1 1 calc R . .
C6 C 0.5195(6) 0.6762(3) 0.96637(16) 0.0246(8) Uani 1 1 d . . .
H6A H 0.5114 0.7488 0.9946 0.030 Uiso 1 1 calc R . .
H6B H 0.3694 0.6373 0.9620 0.030 Uiso 1 1 calc R . .
C8 C 0.7999(6) 0.6384(4) 0.82227(16) 0.0239(8) Uani 1 1 d . . .
H8A H 0.9229 0.7013 0.8291 0.029 Uiso 1 1 calc R . .
H8B H 0.6934 0.6794 0.7953 0.029 Uiso 1 1 calc R . .
C3 C 1.2112(6) 0.3392(3) 1.05936(16) 0.0254(8) Uani 1 1 d . . .
H3 H 1.3238 0.2927 1.0795 0.030 Uiso 1 1 calc R . .
O1 O 0.6229(5) 0.5878(3) 1.08301(10) 0.0278(6) Uani 1 1 d . . .
O3 O 1.0811(5) 0.3028(3) 0.84791(12) 0.0390(7) Uani 1 1 d . . .
C11 C 0.7085(6) 0.4119(4) 0.78251(17) 0.0280(8) Uani 1 1 d . . .
H11A H 0.6082 0.4497 0.7538 0.042 Uiso 1 1 calc R . .
H11B H 0.6243 0.3912 0.8173 0.042 Uiso 1 1 calc R . .
H11C H 0.7758 0.3313 0.7673 0.042 Uiso 1 1 calc R . .
C10 C 1.0428(7) 0.5366(4) 0.74590(18) 0.0374(10) Uani 1 1 d . . .
H10A H 0.9582 0.5802 0.7154 0.056 Uiso 1 1 calc R . .
H10B H 1.1014 0.4527 0.7316 0.056 Uiso 1 1 calc R . .
H10C H 1.1665 0.5932 0.7578 0.056 Uiso 1 1 calc R . .
C4 C 0.9855(7) 0.4191(4) 1.14395(15) 0.0324(9) Uani 1 1 d . . .
H4A H 0.9035 0.5010 1.1507 0.049 Uiso 1 1 calc R . .
H4B H 1.1253 0.4208 1.1655 0.049 Uiso 1 1 calc R . .
H4C H 0.8954 0.3441 1.1566 0.049 Uiso 1 1 calc R . .

loop_
_atom_site_aniso_label
_atom_site_aniso_U_11
_atom_site_aniso_U_22
_atom_site_aniso_U_33
_atom_site_aniso_U_23
_atom_site_aniso_U_13
_atom_site_aniso_U_12
C1 0.0205(16) 0.0139(14) 0.0217(16) -0.0004(12) -0.0033(13) -0.0055(12)
Ni1 0.01309(17) 0.01568(18) 0.0217(2) -0.00109(18) -0.00056(16) 0.00178(18)
S1 0.0175(4) 0.0255(4) 0.0296(5) 0.0005(4) -0.0008(4) 0.0036(3)
N1 0.0180(14) 0.0167(14) 0.0228(15) -0.0009(11) -0.0003(12) -0.0008(11)
O2 0.0134(11) 0.059(2) 0.0532(18) -0.0072(17) 0.0005(12) -0.0025(13)
C9 0.0194(16) 0.0238(16) 0.0248(16) 0.0070(15) 0.0020(13) 0.0043(16)
N3 0.0142(14) 0.0197(14) 0.0277(15) -0.0053(12) -0.0002(12) 0.0005(11)
N4 0.0130(15) 0.0202(15) 0.0271(16) -0.0001(12) -0.0012(12) 0.0001(12)
N2 0.0253(15) 0.0159(13) 0.0242(16) 0.0006(11) -0.0022(12) -0.0023(12)
C5 0.0171(15) 0.0157(14) 0.0278(18) -0.0043(13) 0.0022(14) -0.0049(13)
C2 0.0213(18) 0.0175(16) 0.0292(19) 0.0000(14) -0.0019(15) 0.0040(14)
C7 0.0222(19) 0.0182(16) 0.037(2) -0.0018(14) -0.0041(16) 0.0067(14)
C6 0.0201(17) 0.0225(17) 0.031(2) -0.0050(15) -0.0013(15) 0.0059(14)
C8 0.0193(17) 0.0219(17) 0.030(2) 0.0083(15) -0.0005(15) 0.0046(14)
C3 0.0230(17) 0.0174(16) 0.036(2) 0.0028(15) -0.0081(15) 0.0002(13)
O1 0.0285(13) 0.0290(13) 0.0258(13) -0.0078(10) 0.0039(11) 0.0012(11)
O3 0.0490(19) 0.0313(15) 0.0366(16) -0.0002(12) 0.0000(14) 0.0140(14)
C11 0.0233(18) 0.0299(19) 0.031(2) -0.0023(16) -0.0036(16) -0.0004(15)
C10 0.036(2) 0.038(2) 0.038(2) 0.0080(18) 0.0145(19) -0.0015(19)
C4 0.045(2) 0.032(2) 0.0212(18) 0.0011(16) -0.0061(18) -0.0043(17)

loop_
_atom_type_symbol
_atom_type_description
_atom_type_scat_dispersion_real
_atom_type_scat_dispersion_imag
_atom_type_scat_source
C C 0.0033 0.0016 'International Tables Vol C Tables 4.2.6.8 and 6.1.1.4'
H H 0.0000 0.0000 'International Tables Vol C Tables 4.2.6.8 and 6.1.1.4'
N N 0.0061 0.0033 'International Tables Vol C Tables 4.2.6.8 and 6.1.1.4'
O O 0.0106 0.0060 'International Tables Vol C Tables 4.2.6.8 and 6.1.1.4'
S S 0.1246 0.1234 'International Tables Vol C Tables 4.2.6.8 and 6.1.1.4'
Ni Ni 0.3393 1.1124 'International Tables Vol C Tables 4.2.6.8 and 6.1.1.4'

loop_
_geom_angle_atom_site_label_1
_geom_angle_atom_site_label_2
_geom_angle_atom_site_label_3
_geom_angle
_geom_angle_site_symmetry_1
_geom_angle_site_symmetry_3
_geom_angle_publ_flag
N1 C1 N2 109.8(3) . . no
N1 C1 C5 118.4(3) . . no
N2 C1 C5 131.7(3) . . no
N3 Ni1 N1 84.34(13) . . no
N3 Ni1 N4 85.30(13) . . no
N1 Ni1 N4 169.14(13) . . no
N3 Ni1 S1 173.59(10) . . no
N1 Ni1 S1 101.53(9) . . no
N4 Ni1 S1 88.68(9) . . no
O3 S1 O2 114.03(19) . . no
O3 S1 C9 107.30(18) . . no
O2 S1 C9 103.21(17) . . no
O3 S1 Ni1 118.60(13) . . no
O2 S1 Ni1 110.40(13) . . no
C9 S1 Ni1 101.21(11) . . no
C1 N1 C2 107.0(3) . . no
C1 N1 Ni1 111.2(2) . . no
C2 N1 Ni1 141.6(3) . . no
C10 C9 C8 112.2(3) . . no
C10 C9 C11 111.9(3) . . no
C8 C9 C11 112.6(3) . . no
C10 C9 S1 110.3(3) . . no
C8 C9 S1 101.6(2) . . no
C11 C9 S1 107.6(2) . . no
C5 N3 C6 123.9(3) . . no
C5 N3 Ni1 119.4(2) . . no
C6 N3 Ni1 116.1(2) . . no
C8 N4 C7 114.8(3) . . no
C8 N4 Ni1 114.0(2) . . no
C7 N4 Ni1 107.3(2) . . no
C8 N4 H4N 107(3) . . no
C7 N4 H4N 107(3) . . no
Ni1 N4 H4N 107(3) . . no
C1 N2 C3 107.6(3) . . no
C1 N2 C4 126.5(3) . . no
C3 N2 C4 125.9(3) . . no
O1 C5 N3 129.6(3) . . no
O1 C5 C1 123.6(3) . . no
N3 C5 C1 106.7(3) . . no
C3 C2 N1 109.1(3) . . no
C3 C2 H2 125.4 . . no
N1 C2 H2 125.4 . . no
N4 C7 C6 106.7(3) . . no
N4 C7 H7A 110.4 . . no
C6 C7 H7A 110.4 . . no
N4 C7 H7B 110.4 . . no
C6 C7 H7B 110.4 . . no
H7A C7 H7B 108.6 . . no
N3 C6 C7 105.8(3) . . no
N3 C6 H6A 110.6 . . no
C7 C6 H6A 110.6 . . no
N3 C6 H6B 110.6 . . no
C7 C6 H6B 110.6 . . no
H6A C6 H6B 108.7 . . no
N4 C8 C9 109.0(3) . . no
N4 C8 H8A 109.9 . . no
C9 C8 H8A 109.9 . . no
N4 C8 H8B 109.9 . . no
C9 C8 H8B 109.9 . . no
H8A C8 H8B 108.3 . . no
C2 C3 N2 106.5(3) . . no
C2 C3 H3 126.8 . . no
N2 C3 H3 126.8 . . no
C9 C11 H11A 109.5 . . no
C9 C11 H11B 109.5 . . no
H11A C11 H11B 109.5 . . no
C9 C11 H11C 109.5 . . no
H11A C11 H11C 109.5 . . no
H11B C11 H11C 109.5 . . no
C9 C10 H10A 109.5 . . no
C9 C10 H10B 109.5 . . no
H10A C10 H10B 109.5 . . no
C9 C10 H10C 109.5 . . no
H10A C10 H10C 109.5 . . no
H10B C10 H10C 109.5 . . no
N2 C4 H4A 109.5 . . no
N2 C4 H4B 109.5 . . no
H4A C4 H4B 109.5 . . no
N2 C4 H4C 109.5 . . no
H4A C4 H4C 109.5 . . no
H4B C4 H4C 109.5 . . no

loop_
_geom_bond_atom_site_label_1
_geom_bond_atom_site_label_2
_geom_bond_distance
_geom_bond_site_symmetry_2
_geom_bond_publ_flag
C1 N1 1.332(4) . no
C1 N2 1.347(4) . no
C1 C5 1.497(5) . no
Ni1 N3 1.860(3) . no
Ni1 N1 1.877(3) . no
Ni1 N4 1.890(3) . no
Ni1 S1 2.1119(10) . no
S1 O3 1.460(3) . no
S1 O2 1.486(3) . no
S1 C9 1.859(3) . no
N1 C2 1.369(4) . no
C9 C10 1.517(5) . no
C9 C8 1.526(5) . no
C9 C11 1.529(5) . no
N3 C5 1.315(5) . no
N3 C6 1.454(4) . no
N4 C8 1.479(5) . no
N4 C7 1.502(5) . no
N4 H4N 0.76(4) . no
N2 C3 1.380(5) . no
N2 C4 1.460(5) . no
C5 O1 1.244(4) . no
C2 C3 1.352(5) . no
C2 H2 0.9500 . no
C7 C6 1.512(5) . no
C7 H7A 0.9900 . no
C7 H7B 0.9900 . no
C6 H6A 0.9900 . no
C6 H6B 0.9900 . no
C8 H8A 0.9900 . no
C8 H8B 0.9900 . no
C3 H3 0.9500 . no
C11 H11A 0.9800 . no
C11 H11B 0.9800 . no
C11 H11C 0.9800 . no
C10 H10A 0.9800 . no
C10 H10B 0.9800 . no
C10 H10C 0.9800 . no
C4 H4A 0.9800 . no
C4 H4B 0.9800 . no
C4 H4C 0.9800 . no

loop_
_geom_torsion_atom_site_label_1
_geom_torsion_atom_site_label_2
_geom_torsion_atom_site_label_3
_geom_torsion_atom_site_label_4
_geom_torsion
_geom_torsion_site_symmetry_1
_geom_torsion_site_symmetry_2
_geom_torsion_site_symmetry_3
_geom_torsion_site_symmetry_4
_geom_torsion_publ_flag
N1 Ni1 S1 O3 58.40(18) . . . . no
N4 Ni1 S1 O3 -125.34(19) . . . . no
N1 Ni1 S1 O2 -75.83(17) . . . . no
N4 Ni1 S1 O2 100.43(17) . . . . no
N1 Ni1 S1 C9 175.36(15) . . . . no
N4 Ni1 S1 C9 -8.38(15) . . . . no
N2 C1 N1 C2 -0.3(4) . . . . no
C5 C1 N1 C2 175.6(3) . . . . no
N2 C1 N1 Ni1 -176.3(2) . . . . no
C5 C1 N1 Ni1 -0.4(4) . . . . no
N3 Ni1 N1 C1 0.2(2) . . . . no
N4 Ni1 N1 C1 17.8(8) . . . . no
S1 Ni1 N1 C1 177.6(2) . . . . no
N3 Ni1 N1 C2 -173.5(4) . . . . no
N4 Ni1 N1 C2 -155.9(6) . . . . no
S1 Ni1 N1 C2 3.9(4) . . . . no
O3 S1 C9 C10 -81.8(3) . . . . no
O2 S1 C9 C10 38.9(3) . . . . no
Ni1 S1 C9 C10 153.2(3) . . . . no
O3 S1 C9 C8 159.0(2) . . . . no
O2 S1 C9 C8 -80.3(2) . . . . no
Ni1 S1 C9 C8 34.0(2) . . . . no
O3 S1 C9 C11 40.5(3) . . . . no
O2 S1 C9 C11 161.3(3) . . . . no
Ni1 S1 C9 C11 -84.4(2) . . . . no
N1 Ni1 N3 C5 0.0(3) . . . . no
N4 Ni1 N3 C5 -176.7(3) . . . . no
N1 Ni1 N3 C6 171.5(3) . . . . no
N4 Ni1 N3 C6 -5.2(2) . . . . no
N3 Ni1 N4 C8 156.8(3) . . . . no
N1 Ni1 N4 C8 139.2(6) . . . . no
S1 Ni1 N4 C8 -20.9(2) . . . . no
N3 Ni1 N4 C7 28.6(2) . . . . no
N1 Ni1 N4 C7 11.0(9) . . . . no
S1 Ni1 N4 C7 -149.2(2) . . . . no
N1 C1 N2 C3 0.3(4) . . . . no
C5 C1 N2 C3 -174.8(3) . . . . no
N1 C1 N2 C4 179.9(3) . . . . no
C5 C1 N2 C4 4.7(6) . . . . no
C6 N3 C5 O1 6.5(6) . . . . no
Ni1 N3 C5 O1 177.3(3) . . . . no
C6 N3 C5 C1 -171.0(3) . . . . no
Ni1 N3 C5 C1 -0.2(4) . . . . no
N1 C1 C5 O1 -177.3(3) . . . . no
N2 C1 C5 O1 -2.5(6) . . . . no
N1 C1 C5 N3 0.3(4) . . . . no
N2 C1 C5 N3 175.2(3) . . . . no
C1 N1 C2 C3 0.2(4) . . . . no
Ni1 N1 C2 C3 174.1(3) . . . . no
C8 N4 C7 C6 -173.6(3) . . . . no
Ni1 N4 C7 C6 -45.8(3) . . . . no
C5 N3 C6 C7 151.8(3) . . . . no
Ni1 N3 C6 C7 -19.3(3) . . . . no
N4 C7 C6 N3 40.9(4) . . . . no
C7 N4 C8 C9 175.1(3) . . . . no
Ni1 N4 C8 C9 50.8(3) . . . . no
C10 C9 C8 N4 -170.4(3) . . . . no
C11 C9 C8 N4 62.2(4) . . . . no
S1 C9 C8 N4 -52.6(3) . . . . no
N1 C2 C3 N2 0.0(4) . . . . no
C1 N2 C3 C2 -0.2(4) . . . . no
C4 N2 C3 C2 -179.8(3) . . . . no
